data_7156181
loop_
_publ_author_name
'Das, Ranajit'
'Banerjee, Mainak'
'Rai, Rakesh Kumar'
'Karri, Ramesh'
'Roy, Gouriprasanna'

_publ_section_title
;
 Metal-free C(sp<sup>2</sup>)-H functionalization of azoles:
 K<sub>2</sub>CO<sub>3</sub>/I<sub>2</sub>-mediated oxidation, imination,
 and amination.
;
_journal_issue 23
_journal_name_full 'Organic &amp; biomolecular chemistry'
_journal_page_first 4243
_journal_page_last 4260
_journal_paper_doi 10.1039/c8ob00535d
_journal_volume 16
_journal_year 2018
_chemical_formula_sum 'C15 H14 N2 O'
_chemical_formula_weight 238.28
_space_group_crystal_system monoclinic
_space_group_IT_number 14
_space_group_name_Hall '-P 2ybc'
_space_group_name_H-M_alt 'P 1 21/c 1'
_symmetry_space_group_name_Hall '-P 2ybc'
_symmetry_space_group_name_H-M 'P 1 21/c 1'
_atom_sites_solution_hydrogens geom
_audit_creation_method SHELXL-2014/7
_audit_update_record
;
2016-12-03 deposited with the CCDC.
2018-04-03 downloaded from the CCDC.
;
_cell_angle_alpha 90
_cell_angle_beta 95.495(2)
_cell_angle_gamma 90
_cell_formula_units_Z 4
_cell_length_a 10.5352(5)
_cell_length_b 5.6590(3)
_cell_length_c 20.7179(8)
_cell_measurement_reflns_used 8924
_cell_measurement_temperature 299(2)
_cell_measurement_theta_max 25.80
_cell_measurement_theta_min 2.90
_cell_volume 1229.50(10)
_computing_structure_refinement 'SHELXL-2014/7 (Sheldrick, 2014)'
_diffrn_ambient_temperature 299(2)
_diffrn_measured_fraction_theta_full 0.998
_diffrn_measured_fraction_theta_max 0.998
_diffrn_measurement_device_type 'Photon area detector'
_diffrn_radiation_type MoK\a
_diffrn_radiation_wavelength 0.71073
_diffrn_reflns_av_R_equivalents 0.0697
_diffrn_reflns_av_unetI/netI 0.0227
_diffrn_reflns_Laue_measured_fraction_full 0.998
_diffrn_reflns_Laue_measured_fraction_max 0.998
_diffrn_reflns_limit_h_max 13
_diffrn_reflns_limit_h_min -13
_diffrn_reflns_limit_k_max 7
_diffrn_reflns_limit_k_min -7
_diffrn_reflns_limit_l_max 25
_diffrn_reflns_limit_l_min -25
_diffrn_reflns_number 42477
_diffrn_reflns_point_group_measured_fraction_full 0.998
_diffrn_reflns_point_group_measured_fraction_max 0.998
_diffrn_reflns_theta_full 25.242
_diffrn_reflns_theta_max 26.373
_diffrn_reflns_theta_min 2.900
_exptl_absorpt_coefficient_mu 0.082
_exptl_crystal_colour yellow
_exptl_crystal_density_diffrn 1.287
_exptl_crystal_description Cubic
_exptl_crystal_F_000 550
_refine_diff_density_max 0.132
_refine_diff_density_min -0.129
_refine_diff_density_rms 0.031
_refine_ls_extinction_coef 0.050(5)
_refine_ls_extinction_expression Fc^*^=kFc[1+0.001xFc^2^\l^3^/sin(2\q)]^-1/4^
_refine_ls_extinction_method 'SHELXL-2014/7 (Sheldrick 2014'
_refine_ls_goodness_of_fit_ref 0.985
_refine_ls_hydrogen_treatment constr
_refine_ls_matrix_type full
_refine_ls_number_parameters 165
_refine_ls_number_reflns 2492
_refine_ls_number_restraints 0
_refine_ls_restrained_S_all 0.985
_refine_ls_R_factor_all 0.0705
_refine_ls_R_factor_gt 0.0430
_refine_ls_shift/su_max 0.000
_refine_ls_shift/su_mean 0.000
_refine_ls_structure_factor_coef Fsqd
_refine_ls_weighting_details 'w=1/[\s^2^(Fo^2^)+(0.0702P)^2^+0.2715P] where P=(Fo^2^+2Fc^2^)/3'
_refine_ls_weighting_scheme calc
_refine_ls_wR_factor_gt 0.1114
_refine_ls_wR_factor_ref 0.1304
_reflns_Friedel_coverage 0.000
_reflns_number_gt 1766
_reflns_number_total 2492
_reflns_threshold_expression 'I > 2\s(I)'
_cod_data_source_file c8ob00535d2.cif
_cod_data_source_block BzMeBnO_a
_cod_depositor_comments 'Adding full bibliography for 7156181--7156186.cif.'
_cod_database_code 7156181
_shelx_shelxl_version_number 2014/7
_shelx_space_group_comment
;
The symmetry employed for this shelxl refinement is uniquely defined
by the following loop, which should always be used as a source of
symmetry information in preference to the above space-group names.
They are only intended as comments.
;

loop_
_space_group_symop_operation_xyz
'x, y, z'
'-x, y+1/2, -z+1/2'
'-x, -y, -z'
'x, -y-1/2, z-1/2'

loop_
_atom_site_label
_atom_site_type_symbol
_atom_site_fract_x
_atom_site_fract_y
_atom_site_fract_z
_atom_site_U_iso_or_equiv
_atom_site_adp_type
_atom_site_occupancy
_atom_site_site_symmetry_order
_atom_site_calc_flag
_atom_site_refinement_flags_posn
_atom_site_refinement_flags_adp
O1 O 0.13595(13) 0.1514(2) 0.69857(6) 0.0690(4) Uani 1 1 d . .
N2 N 0.25374(13) 0.2273(2) 0.61168(6) 0.0495(4) Uani 1 1 d . .
N1 N 0.09385(12) 0.4653(3) 0.62720(6) 0.0507(4) Uani 1 1 d . .
C10 C 0.47432(14) 0.0893(3) 0.64767(7) 0.0436(4) Uani 1 1 d . .
C3 C 0.14509(14) 0.5431(3) 0.57196(7) 0.0453(4) Uani 1 1 d . .
C8 C 0.24692(14) 0.3947(3) 0.56230(7) 0.0451(4) Uani 1 1 d . .
C1 C 0.15835(15) 0.2680(3) 0.65149(8) 0.0506(4) Uani 1 1 d . .
C11 C 0.50453(16) 0.2951(3) 0.68146(8) 0.0503(4) Uani 1 1 d . .
H11 H 0.4420 0.4087 0.6855 0.060 Uiso 1 1 calc R U
C9 C 0.34082(16) 0.0300(3) 0.61926(8) 0.0533(4) Uani 1 1 d . .
H9A H 0.3458 -0.0421 0.5771 0.064 Uiso 1 1 calc R U
H9B H 0.3056 -0.0867 0.6468 0.064 Uiso 1 1 calc R U
C7 C 0.31915(16) 0.4275(3) 0.51108(8) 0.0566(5) Uani 1 1 d . .
H7 H 0.3877 0.3293 0.5049 0.068 Uiso 1 1 calc R U
C15 C 0.56914(17) -0.0761(3) 0.64247(9) 0.0577(5) Uani 1 1 d . .
H15 H 0.5509 -0.2141 0.6190 0.069 Uiso 1 1 calc R U
C4 C 0.11139(17) 0.7254(3) 0.52969(8) 0.0573(5) Uani 1 1 d . .
H4 H 0.0426 0.8232 0.5356 0.069 Uiso 1 1 calc R U
C12 C 0.62720(18) 0.3330(4) 0.70927(8) 0.0607(5) Uani 1 1 d . .
H12 H 0.6469 0.4736 0.7312 0.073 Uiso 1 1 calc R U
C6 C 0.28546(19) 0.6131(4) 0.46909(8) 0.0654(5) Uani 1 1 d . .
H6 H 0.3327 0.6404 0.4341 0.078 Uiso 1 1 calc R U
C5 C 0.18355(19) 0.7574(4) 0.47817(8) 0.0652(5) Uani 1 1 d . .
H5 H 0.1628 0.8792 0.4489 0.078 Uiso 1 1 calc R U
C13 C 0.71963(18) 0.1673(4) 0.70502(10) 0.0702(6) Uani 1 1 d . .
H13 H 0.8017 0.1931 0.7245 0.084 Uiso 1 1 calc R U
C2 C -0.00987(16) 0.5759(4) 0.65736(9) 0.0675(6) Uani 1 1 d . .
H2A H -0.0209 0.4977 0.6976 0.101 Uiso 1 1 calc R U
H2B H -0.0871 0.5636 0.6289 0.101 Uiso 1 1 calc R U
H2C H 0.0098 0.7395 0.6655 0.101 Uiso 1 1 calc R U
C14 C 0.69066(19) -0.0382(4) 0.67172(11) 0.0734(6) Uani 1 1 d . .
H14 H 0.7532 -0.1526 0.6688 0.088 Uiso 1 1 calc R U

loop_
_atom_site_aniso_label
_atom_site_aniso_U_11
_atom_site_aniso_U_22
_atom_site_aniso_U_33
_atom_site_aniso_U_23
_atom_site_aniso_U_13
_atom_site_aniso_U_12
O1 0.0716(9) 0.0777(9) 0.0593(7) 0.0158(7) 0.0153(6) -0.0073(7)
N2 0.0464(8) 0.0545(8) 0.0478(7) 0.0052(6) 0.0060(6) 0.0044(6)
N1 0.0391(7) 0.0626(9) 0.0513(8) 0.0017(7) 0.0093(6) 0.0024(6)
C10 0.0484(9) 0.0416(8) 0.0418(8) 0.0048(7) 0.0091(7) 0.0028(7)
C3 0.0378(8) 0.0545(10) 0.0427(8) -0.0024(7) 0.0003(6) -0.0038(7)
C8 0.0413(8) 0.0531(10) 0.0405(8) -0.0015(7) 0.0013(6) -0.0020(7)
C1 0.0452(9) 0.0606(11) 0.0463(9) 0.0015(8) 0.0063(7) -0.0071(8)
C11 0.0544(10) 0.0491(10) 0.0484(9) -0.0039(7) 0.0095(7) 0.0032(8)
C9 0.0562(10) 0.0461(9) 0.0564(10) -0.0030(8) 0.0000(8) 0.0023(8)
C7 0.0542(10) 0.0689(12) 0.0480(9) -0.0025(8) 0.0119(8) 0.0031(9)
C15 0.0611(11) 0.0448(10) 0.0691(11) 0.0027(8) 0.0153(9) 0.0095(8)
C4 0.0519(10) 0.0608(11) 0.0569(10) 0.0029(8) -0.0062(8) 0.0051(8)
C12 0.0656(12) 0.0685(12) 0.0470(9) 0.0017(8) 0.0004(8) -0.0148(10)
C6 0.0712(13) 0.0832(14) 0.0428(9) 0.0052(9) 0.0101(8) -0.0094(11)
C5 0.0740(13) 0.0708(12) 0.0487(10) 0.0129(9) -0.0052(9) -0.0020(11)
C13 0.0521(11) 0.0860(15) 0.0708(12) 0.0265(11) -0.0022(9) -0.0068(11)
C2 0.0469(10) 0.0832(14) 0.0746(12) -0.0101(10) 0.0168(9) 0.0024(10)
C14 0.0532(11) 0.0738(14) 0.0955(15) 0.0253(12) 0.0193(10) 0.0189(10)

loop_
_atom_type_symbol
_atom_type_description
_atom_type_scat_dispersion_real
_atom_type_scat_dispersion_imag
_atom_type_scat_source
C C 0.0033 0.0016 'International Tables Vol C Tables 4.2.6.8 and 6.1.1.4'
H H 0.0000 0.0000 'International Tables Vol C Tables 4.2.6.8 and 6.1.1.4'
N N 0.0061 0.0033 'International Tables Vol C Tables 4.2.6.8 and 6.1.1.4'
O O 0.0106 0.0060 'International Tables Vol C Tables 4.2.6.8 and 6.1.1.4'

loop_
_geom_angle_atom_site_label_1
_geom_angle_atom_site_label_2
_geom_angle_atom_site_label_3
_geom_angle
C1 N2 C8 109.67(13)
C1 N2 C9 123.77(14)
C8 N2 C9 126.45(14)
C1 N1 C3 110.03(13)
C1 N1 C2 123.91(14)
C3 N1 C2 126.04(15)
C11 C10 C15 118.57(15)
C11 C10 C9 123.12(14)
C15 C10 C9 118.22(15)
C4 C3 N1 131.85(15)
C4 C3 C8 121.05(15)
N1 C3 C8 107.10(14)
C7 C8 C3 121.35(16)
C7 C8 N2 131.71(15)
C3 C8 N2 106.95(13)
O1 C1 N2 126.58(17)
O1 C1 N1 127.20(16)
N2 C1 N1 106.22(13)
C10 C11 C12 120.27(16)
C10 C11 H11 119.9
C12 C11 H11 119.9
N2 C9 C10 115.40(14)
N2 C9 H9A 108.4
C10 C9 H9A 108.4
N2 C9 H9B 108.4
C10 C9 H9B 108.4
H9A C9 H9B 107.5
C8 C7 C6 117.27(17)
C8 C7 H7 121.4
C6 C7 H7 121.4
C14 C15 C10 120.55(18)
C14 C15 H15 119.7
C10 C15 H15 119.7
C3 C4 C5 117.53(17)
C3 C4 H4 121.2
C5 C4 H4 121.2
C13 C12 C11 120.86(19)
C13 C12 H12 119.6
C11 C12 H12 119.6
C5 C6 C7 121.28(17)
C5 C6 H6 119.4
C7 C6 H6 119.4
C6 C5 C4 121.50(17)
C6 C5 H5 119.2
C4 C5 H5 119.2
C12 C13 C14 119.39(18)
C12 C13 H13 120.3
C14 C13 H13 120.3
N1 C2 H2A 109.5
N1 C2 H2B 109.5
H2A C2 H2B 109.5
N1 C2 H2C 109.5
H2A C2 H2C 109.5
H2B C2 H2C 109.5
C13 C14 C15 120.34(19)
C13 C14 H14 119.8
C15 C14 H14 119.8

loop_
_geom_bond_atom_site_label_1
_geom_bond_atom_site_label_2
_geom_bond_distance
O1 C1 1.2192(19)
N2 C1 1.379(2)
N2 C8 1.391(2)
N2 C9 1.444(2)
N1 C1 1.377(2)
N1 C3 1.3835(19)
N1 C2 1.452(2)
C10 C11 1.380(2)
C10 C15 1.381(2)
C10 C9 1.510(2)
C3 C4 1.377(2)
C3 C8 1.392(2)
C8 C7 1.376(2)
C11 C12 1.380(2)
C11 H11 0.9300
C9 H9A 0.9700
C9 H9B 0.9700
C7 C6 1.388(3)
C7 H7 0.9300
C15 C14 1.380(3)
C15 H15 0.9300
C4 C5 1.380(3)
C4 H4 0.9300
C12 C13 1.361(3)
C12 H12 0.9300
C6 C5 1.376(3)
C6 H6 0.9300
C5 H5 0.9300
C13 C14 1.371(3)
C13 H13 0.9300
C2 H2A 0.9600
C2 H2B 0.9600
C2 H2C 0.9600
C14 H14 0.9300
